data_7014476
loop_
_publ_author_name
'Girotti, Rugiada'
'Romerosa, Antonio'
'Ma\~nas, Sonia'
'Serrano-Ruiz, Manuel'
'Perutz, Robin'

_publ_section_title
;
 Photo-aquation of cis-[RuCl2(mPTA)4](CF3SO3)4 in water (mPTA =
 N-methyl-1,3,5-triaza-7-phosphaadamantane).
;
_journal_issue 4
_journal_name_full 'Dalton transactions (Cambridge, England : 2003)'
_journal_page_first 828
_journal_page_last 836
_journal_paper_doi 10.1039/c0dt00885k
_journal_volume 40
_journal_year 2011
_chemical_formula_sum 'C23 H45 Cl3 F6 N9 O7 P3 Ru S2'
_chemical_formula_weight 1038.13
_chemical_name_systematic
;
?
;
_space_group_IT_number 14
_symmetry_cell_setting monoclinic
_symmetry_space_group_name_Hall '-P 2ybc'
_symmetry_space_group_name_H-M 'P 1 21/c 1'
_atom_sites_solution_hydrogens geom
_atom_sites_solution_primary direct
_atom_sites_solution_secondary difmap
_audit_creation_method SHELXL-97
_cell_angle_alpha 90.00
_cell_angle_beta 102.0630(10)
_cell_angle_gamma 90.00
_cell_formula_units_Z 4
_cell_length_a 14.4588(5)
_cell_length_b 14.6814(5)
_cell_length_c 18.7976(6)
_cell_measurement_reflns_used 6407
_cell_measurement_temperature 273(2)
_cell_measurement_theta_max 24.42
_cell_measurement_theta_min 0.999
_cell_volume 3902.2(2)
_computing_cell_refinement 'Bruker APEX'
_computing_data_collection 'Bruker APEX'
_computing_data_reduction 'Bruker SHELXTL'
_computing_molecular_graphics 'Bruker SHELXTL'
_computing_publication_material 'Bruker SHELXTL'
_computing_structure_refinement 'SHELXL-97 (Sheldrick, 1997)'
_computing_structure_solution 'SHELXS-97 (Sheldrick, 1990)'
_diffrn_ambient_temperature 273(2)
_diffrn_measured_fraction_theta_full 0.999
_diffrn_measured_fraction_theta_max 0.999
_diffrn_measurement_device_type 'CCD area detector'
_diffrn_measurement_method 'phi and omega scans'
_diffrn_radiation_monochromator graphite
_diffrn_radiation_source 'fine-focus sealed tube'
_diffrn_radiation_type MoK\a
_diffrn_radiation_wavelength 0.71073
_diffrn_reflns_av_R_equivalents 0.0336
_diffrn_reflns_av_sigmaI/netI 0.0403
_diffrn_reflns_limit_h_max 16
_diffrn_reflns_limit_h_min -16
_diffrn_reflns_limit_k_max 13
_diffrn_reflns_limit_k_min -17
_diffrn_reflns_limit_l_max 21
_diffrn_reflns_limit_l_min -17
_diffrn_reflns_number 20271
_diffrn_reflns_theta_full 24.42
_diffrn_reflns_theta_max 24.42
_diffrn_reflns_theta_min 1.44
_exptl_absorpt_coefficient_mu 0.920
_exptl_absorpt_correction_type none
_exptl_crystal_colour yellow
_exptl_crystal_density_diffrn 1.767
_exptl_crystal_density_method 'not measured'
_exptl_crystal_description prismatic
_exptl_crystal_F_000 2112
_exptl_crystal_size_max 0.09
_exptl_crystal_size_mid 0.06
_exptl_crystal_size_min 0.03
_refine_diff_density_max 0.979
_refine_diff_density_min -0.754
_refine_diff_density_rms 0.089
_refine_ls_extinction_method none
_refine_ls_goodness_of_fit_ref 1.136
_refine_ls_hydrogen_treatment mixed
_refine_ls_matrix_type full
_refine_ls_number_parameters 487
_refine_ls_number_reflns 6407
_refine_ls_number_restraints 0
_refine_ls_restrained_S_all 1.136
_refine_ls_R_factor_all 0.0481
_refine_ls_R_factor_gt 0.0433
_refine_ls_shift/su_max 0.001
_refine_ls_shift/su_mean 0.000
_refine_ls_structure_factor_coef Fsqd
_refine_ls_weighting_details 'calc w=1/[\s^2^(Fo^2^)+(0.0375P)^2^+8.5902P] where P=(Fo^2^+2Fc^2^)/3'
_refine_ls_weighting_scheme calc
_refine_ls_wR_factor_gt 0.0987
_refine_ls_wR_factor_ref 0.1060
_reflns_number_gt 5922
_reflns_number_total 6407
_reflns_threshold_expression >2sigma(I)
_cod_data_source_file C0DT00885K.TXT
_cod_data_source_block c:\sir97\mounia\rucls\rucls
_cod_depositor_comments
;
The following automatic conversions were performed:
'_symmetry_cell_setting' value 'Monoclinic' changed to 'monoclinic'
according to '/home/saulius/struct/CIF-dictionaries/cif_core.dic'
dictionary named 'cif_core.dic' version 2.4.1 from 2010-06-29.

Automatic conversion script
Id: cif_fix_enum 1555 2011-01-17 13:19:09Z saulius 
;
_cod_original_sg_symbol_H-M P21/c
_cod_database_code 7014476

loop_
_symmetry_equiv_pos_as_xyz
'x, y, z'
'-x, y+1/2, -z+1/2'
'-x, -y, -z'
'x, -y-1/2, z-1/2'

loop_
_atom_site_label
_atom_site_type_symbol
_atom_site_fract_x
_atom_site_fract_y
_atom_site_fract_z
_atom_site_U_iso_or_equiv
_atom_site_adp_type
_atom_site_occupancy
_atom_site_symmetry_multiplicity
_atom_site_calc_flag
_atom_site_refinement_flags
_atom_site_disorder_assembly
_atom_site_disorder_group
Ru1 Ru 0.21693(2) 0.88460(2) 0.125379(17) 0.01636(11) Uani 1 1 d . . .
P1 P 0.06657(7) 0.83024(7) 0.12723(6) 0.0191(2) Uani 1 1 d . . .
P2 P 0.22316(7) 0.82080(7) 0.01942(6) 0.0185(2) Uani 1 1 d . . .
P3 P 0.35858(7) 0.96575(7) 0.14255(6) 0.0209(2) Uani 1 1 d . . .
Cl1 Cl 0.30054(8) 0.75419(7) 0.18713(6) 0.0289(3) Uani 1 1 d . . .
Cl2 Cl 0.21353(7) 0.94707(7) 0.24828(5) 0.0253(2) Uani 1 1 d . . .
Cl3 Cl 0.13330(7) 1.01526(7) 0.06466(6) 0.0242(2) Uani 1 1 d . . .
S1T S 0.09441(8) 0.46194(7) 0.10832(6) 0.0255(3) Uani 1 1 d . . .
S2T S 0.58973(10) 0.72175(15) 0.07822(11) 0.0786(7) Uani 1 1 d . . .
C1 C -0.0103(3) 0.9082(3) 0.1664(3) 0.0253(10) Uani 1 1 d . . .
H1A H 0.0203 0.9230 0.2160 0.030 Uiso 1 1 calc R . .
H1B H -0.0185 0.9645 0.1387 0.030 Uiso 1 1 calc R . .
C2 C -0.0205(3) 0.7998(3) 0.0440(2) 0.0228(9) Uani 1 1 d . . .
H2A H -0.0296 0.8515 0.0112 0.027 Uiso 1 1 calc R . .
H2B H 0.0045 0.7500 0.0197 0.027 Uiso 1 1 calc R . .
C3 C 0.0522(3) 0.7287(3) 0.1812(2) 0.0221(9) Uani 1 1 d . . .
H3A H 0.0803 0.6767 0.1620 0.026 Uiso 1 1 calc R . .
H3B H 0.0858 0.7380 0.2311 0.026 Uiso 1 1 calc R . .
C4 C -0.1561(3) 0.8467(3) 0.0933(3) 0.0294(10) Uani 1 1 d . . .
H4A H -0.1601 0.9007 0.0631 0.035 Uiso 1 1 calc R . .
H4B H -0.2200 0.8292 0.0960 0.035 Uiso 1 1 calc R . .
C5 C -0.1063(3) 0.6921(3) 0.1023(2) 0.0270(10) Uani 1 1 d . . .
H5A H -0.0755 0.6446 0.0799 0.032 Uiso 1 1 calc R . .
H5B H -0.1695 0.6714 0.1038 0.032 Uiso 1 1 calc R . .
C6 C -0.0975(3) 0.7892(3) 0.2115(2) 0.0270(10) Uani 1 1 d . . .
H6A H -0.1606 0.7716 0.2162 0.032 Uiso 1 1 calc R . .
H6B H -0.0613 0.8038 0.2597 0.032 Uiso 1 1 calc R . .
C7 C -0.0565(4) 0.6258(3) 0.2254(3) 0.0348(11) Uani 1 1 d . . .
H7A H -0.0279 0.5752 0.2059 0.052 Uiso 1 1 calc R . .
H7B H -0.1217 0.6123 0.2245 0.052 Uiso 1 1 calc R . .
H7C H -0.0239 0.6368 0.2746 0.052 Uiso 1 1 calc R . .
C8 C 0.1390(3) 0.8510(3) -0.0659(2) 0.0240(9) Uani 1 1 d . . .
H8A H 0.0748 0.8446 -0.0586 0.029 Uiso 1 1 calc R . .
H8B H 0.1483 0.9142 -0.0777 0.029 Uiso 1 1 calc R . .
C9 C 0.2083(3) 0.6959(3) 0.0165(2) 0.0245(9) Uani 1 1 d . . .
H9A H 0.2581 0.6686 0.0528 0.029 Uiso 1 1 calc R . .
H9B H 0.1483 0.6807 0.0289 0.029 Uiso 1 1 calc R . .
C10 C 0.3313(3) 0.8225(3) -0.0184(2) 0.0269(10) Uani 1 1 d . . .
H10A H 0.3466 0.8850 -0.0278 0.032 Uiso 1 1 calc R . .
H10B H 0.3835 0.7978 0.0174 0.032 Uiso 1 1 calc R . .
C11 C 0.1342(3) 0.6985(3) -0.1160(2) 0.0266(10) Uani 1 1 d . . .
H11A H 0.1312 0.6661 -0.1613 0.032 Uiso 1 1 calc R . .
H11B H 0.0734 0.6920 -0.1024 0.032 Uiso 1 1 calc R . .
C12 C 0.3069(3) 0.6748(3) -0.0761(3) 0.0317(11) Uani 1 1 d . . .
H12A H 0.3568 0.6525 -0.0372 0.038 Uiso 1 1 calc R . .
H12B H 0.3109 0.6422 -0.1201 0.038 Uiso 1 1 calc R . .
C13 C 0.2449(3) 0.8046(3) -0.1435(2) 0.0301(10) Uani 1 1 d . . .
H13A H 0.2466 0.7736 -0.1888 0.036 Uiso 1 1 calc R . .
H13B H 0.2558 0.8689 -0.1504 0.036 Uiso 1 1 calc R . .
C14 C 0.1950(4) 0.5547(3) -0.0550(3) 0.0362(12) Uani 1 1 d . . .
H14A H 0.2445 0.5274 -0.0193 0.054 Uiso 1 1 calc R . .
H14B H 0.1954 0.5292 -0.1019 0.054 Uiso 1 1 calc R . .
H14C H 0.1350 0.5430 -0.0426 0.054 Uiso 1 1 calc R . .
C15 C 0.4466(3) 0.9366(4) 0.2245(3) 0.0453(14) Uani 1 1 d . . .
H15A H 0.4157 0.9326 0.2655 0.054 Uiso 1 1 calc R . .
H15B H 0.4733 0.8774 0.2180 0.054 Uiso 1 1 calc R . .
C16 C 0.4432(3) 0.9875(3) 0.0823(2) 0.0280(10) Uani 1 1 d . . .
H16A H 0.4698 0.9300 0.0708 0.034 Uiso 1 1 calc R . .
H16B H 0.4095 1.0143 0.0371 0.034 Uiso 1 1 calc R . .
C17 C 0.3394(3) 1.0855(3) 0.1633(3) 0.0340(11) Uani 1 1 d . . .
H17A H 0.3032 1.1147 0.1200 0.041 Uiso 1 1 calc R . .
H17B H 0.3024 1.0883 0.2007 0.041 Uiso 1 1 calc R . .
C18 C 0.5756(3) 1.0106(4) 0.1835(3) 0.0534(16) Uani 1 1 d . . .
H18A H 0.5974 0.9504 0.1736 0.064 Uiso 1 1 calc R . .
H18B H 0.6308 1.0485 0.2001 0.064 Uiso 1 1 calc R . .
C19 C 0.4873(3) 1.1375(3) 0.1289(3) 0.0382(12) Uani 1 1 d . . .
H19A H 0.4482 1.1606 0.0843 0.046 Uiso 1 1 calc R . .
H19B H 0.5410 1.1781 0.1428 0.046 Uiso 1 1 calc R . .
C20 C 0.4910(4) 1.0905(6) 0.2567(3) 0.071(2) Uani 1 1 d . . .
H20A H 0.5450 1.1287 0.2763 0.086 Uiso 1 1 calc R . .
H20B H 0.4536 1.0844 0.2938 0.086 Uiso 1 1 calc R . .
C21 C 0.4064(5) 1.2336(4) 0.2045(5) 0.092(3) Uani 1 1 d . . .
H21A H 0.3664 1.2596 0.1621 0.138 Uiso 1 1 calc R . .
H21B H 0.4636 1.2686 0.2173 0.138 Uiso 1 1 calc R . .
H21C H 0.3740 1.2343 0.2441 0.138 Uiso 1 1 calc R . .
C1T C 0.2091(3) 0.4756(3) 0.1699(3) 0.0356(12) Uani 1 1 d . . .
F1T F 0.2740(2) 0.5049(2) 0.13495(19) 0.0595(9) Uani 1 1 d . . .
F2T F 0.2395(2) 0.39750(19) 0.20279(17) 0.0488(8) Uani 1 1 d . . .
F3T F 0.2036(2) 0.5361(2) 0.22153(17) 0.0556(9) Uani 1 1 d . . .
F4T F 0.5212(7) 0.6523(6) -0.0306(6) 0.058(3) Uiso 0.39 1 d P . .
F5T F 0.5357(4) 0.6520(4) -0.0632(4) 0.0633(17) Uiso 0.63 1 d P . .
F6T F 0.6028(7) 0.5479(7) 0.0021(6) 0.057(3) Uiso 0.37 1 d P . .
F7T F 0.5924(8) 0.5557(8) 0.0389(8) 0.063(3) Uiso 0.38 1 d P . .
F8T F 0.5755(12) 0.5705(12) 0.0683(10) 0.061(5) Uiso 0.23 1 d P . .
F9T F 0.6824(6) 0.6591(6) -0.0266(5) 0.066(3) Uiso 0.47 1 d P . .
F10T F 0.6791(5) 0.6383(5) -0.0003(4) 0.062(2) Uiso 0.53 1 d P . .
N1 N -0.1033(2) 0.8682(2) 0.1660(2) 0.0261(8) Uani 1 1 d . . .
N2 N -0.1124(2) 0.7726(2) 0.0593(2) 0.0250(8) Uani 1 1 d . . .
N3 N -0.0504(2) 0.7086(2) 0.18047(19) 0.0230(8) Uani 1 1 d . . .
N4 N 0.3208(3) 0.7694(3) -0.0865(2) 0.0288(9) Uani 1 1 d . . .
N5 N 0.1511(2) 0.7930(2) -0.12698(18) 0.0241(8) Uani 1 1 d . . .
N6 N 0.2109(3) 0.6555(2) -0.05688(19) 0.0250(8) Uani 1 1 d . . .
N7 N 0.4301(3) 1.1375(3) 0.1887(3) 0.0447(12) Uani 1 1 d . . .
N8 N 0.5231(3) 1.0040(4) 0.2407(3) 0.0571(14) Uani 1 1 d . . .
N9 N 0.5202(3) 1.0487(3) 0.1163(2) 0.0309(9) Uani 1 1 d . . .
O1T O 0.0760(2) 0.5517(2) 0.07738(17) 0.0314(7) Uani 1 1 d . . .
O2T O 0.1118(3) 0.3927(2) 0.05865(19) 0.0427(9) Uani 1 1 d . . .
O3T O 0.0336(2) 0.4356(2) 0.15583(19) 0.0390(8) Uani 1 1 d . . .
O5T O 0.6625(6) 0.6785(6) 0.1262(5) 0.042(2) Uiso 0.47 1 d P . .
O6T O 0.6716(5) 0.7166(5) 0.1455(4) 0.0428(18) Uiso 0.53 1 d P . .
O7T O 0.6100(6) 0.8136(6) 0.0460(5) 0.040(2) Uiso 0.53 1 d P . .
O9T O 0.5824(8) 0.7975(8) 0.0416(6) 0.043(3) Uiso 0.40 1 d P . .
O10T O 0.5074(8) 0.7432(9) 0.1107(6) 0.043(3) Uiso 0.34 1 d P . .
O11T O 0.4961(8) 0.7019(10) 0.0917(7) 0.043(3) Uiso 0.38 1 d P . .
O12T O 0.4916(8) 0.6668(9) 0.0743(7) 0.044(3) Uiso 0.35 1 d P . .
O1W O 0.1216(4) 0.2169(3) 0.1331(2) 0.0663(13) Uani 1 1 d . . .
C2T C 0.5996(6) 0.6395(5) 0.0084(4) 0.079(2) Uiso 1 1 d . . .

loop_
_atom_site_aniso_label
_atom_site_aniso_U_11
_atom_site_aniso_U_22
_atom_site_aniso_U_33
_atom_site_aniso_U_23
_atom_site_aniso_U_13
_atom_site_aniso_U_12
Ru1 0.02096(18) 0.01428(18) 0.01428(18) 0.00060(13) 0.00469(13) 0.00001(12)
P1 0.0237(5) 0.0155(5) 0.0192(6) 0.0003(4) 0.0070(4) -0.0003(4)
P2 0.0240(5) 0.0165(5) 0.0156(5) -0.0005(4) 0.0053(4) 0.0005(4)
P3 0.0198(5) 0.0225(6) 0.0194(6) 0.0014(4) 0.0019(4) 0.0007(4)
Cl1 0.0411(6) 0.0236(6) 0.0229(6) 0.0063(4) 0.0089(5) 0.0107(5)
Cl2 0.0325(6) 0.0264(6) 0.0178(5) -0.0025(4) 0.0073(4) 0.0019(4)
Cl3 0.0268(5) 0.0188(5) 0.0253(6) 0.0040(4) 0.0018(4) 0.0019(4)
S1T 0.0274(6) 0.0211(6) 0.0264(6) -0.0022(5) 0.0020(5) -0.0021(4)
S2T 0.0348(8) 0.1277(16) 0.0800(12) 0.0713(12) 0.0274(8) 0.0321(9)
C1 0.032(2) 0.015(2) 0.032(3) 0.0022(18) 0.014(2) -0.0010(18)
C2 0.023(2) 0.027(2) 0.021(2) 0.0033(18) 0.0091(18) 0.0033(18)
C3 0.025(2) 0.017(2) 0.024(2) 0.0012(18) 0.0051(18) -0.0004(17)
C4 0.022(2) 0.033(3) 0.036(3) 0.005(2) 0.011(2) 0.0047(19)
C5 0.025(2) 0.029(2) 0.028(3) -0.005(2) 0.0080(19) -0.0086(19)
C6 0.031(2) 0.024(2) 0.028(2) -0.0011(19) 0.013(2) -0.0015(19)
C7 0.046(3) 0.024(2) 0.040(3) 0.004(2) 0.021(2) -0.007(2)
C8 0.032(2) 0.022(2) 0.018(2) 0.0038(18) 0.0044(19) 0.0006(18)
C9 0.037(2) 0.019(2) 0.018(2) -0.0005(17) 0.0057(19) 0.0022(18)
C10 0.025(2) 0.029(2) 0.028(2) -0.005(2) 0.0099(19) -0.0026(19)
C11 0.032(2) 0.030(2) 0.018(2) -0.0059(19) 0.0059(19) -0.0025(19)
C12 0.034(3) 0.032(3) 0.030(3) -0.008(2) 0.008(2) 0.007(2)
C13 0.038(3) 0.033(3) 0.023(2) -0.003(2) 0.014(2) -0.006(2)
C14 0.063(3) 0.018(2) 0.028(3) -0.004(2) 0.010(2) 0.001(2)
C15 0.028(3) 0.068(4) 0.036(3) 0.022(3) -0.003(2) -0.003(2)
C16 0.030(2) 0.028(2) 0.028(3) -0.001(2) 0.011(2) -0.0046(19)
C17 0.025(2) 0.028(3) 0.051(3) -0.015(2) 0.012(2) -0.0101(19)
C18 0.018(2) 0.082(4) 0.057(4) 0.013(3) 0.000(2) -0.008(3)
C19 0.031(3) 0.034(3) 0.051(3) -0.011(2) 0.011(2) -0.017(2)
C20 0.053(4) 0.134(7) 0.026(3) -0.031(4) 0.007(3) -0.055(4)
C21 0.083(5) 0.054(4) 0.160(8) -0.072(5) 0.076(5) -0.045(4)
C1T 0.032(3) 0.034(3) 0.039(3) 0.004(2) 0.003(2) 0.000(2)
F1T 0.0301(16) 0.073(2) 0.074(2) 0.0175(19) 0.0090(16) -0.0088(15)
F2T 0.0451(17) 0.0404(17) 0.054(2) 0.0114(15) -0.0056(15) 0.0084(13)
F3T 0.063(2) 0.0446(18) 0.048(2) -0.0175(15) -0.0156(16) -0.0031(15)
N1 0.0280(19) 0.0200(19) 0.034(2) 0.0018(16) 0.0159(17) 0.0015(15)
N2 0.0205(18) 0.029(2) 0.026(2) 0.0001(16) 0.0072(16) 0.0008(15)
N3 0.0303(19) 0.0185(18) 0.0223(19) -0.0009(15) 0.0103(16) -0.0031(15)
N4 0.030(2) 0.034(2) 0.025(2) -0.0095(17) 0.0132(17) -0.0038(17)
N5 0.031(2) 0.0249(19) 0.0159(18) -0.0011(15) 0.0048(15) -0.0010(16)
N6 0.035(2) 0.0198(19) 0.0204(19) -0.0031(15) 0.0059(16) -0.0001(16)
N7 0.035(2) 0.046(3) 0.059(3) -0.029(2) 0.022(2) -0.024(2)
N8 0.028(2) 0.103(4) 0.034(3) 0.009(3) -0.008(2) -0.020(3)
N9 0.0251(19) 0.034(2) 0.035(2) -0.0049(18) 0.0086(17) -0.0072(16)
O1T 0.0355(17) 0.0219(16) 0.0346(19) 0.0028(14) 0.0021(15) 0.0015(13)
O2T 0.062(2) 0.0307(19) 0.033(2) -0.0078(15) 0.0042(17) 0.0079(16)
O3T 0.0341(18) 0.0373(19) 0.048(2) 0.0048(16) 0.0146(16) -0.0066(15)
O1W 0.124(4) 0.039(2) 0.039(2) -0.0080(18) 0.026(2) 0.003(2)

loop_
_atom_type_symbol
_atom_type_description
_atom_type_scat_dispersion_real
_atom_type_scat_dispersion_imag
_atom_type_scat_source
C C 0.0033 0.0016 'International Tables Vol C Tables 4.2.6.8 and 6.1.1.4'
H H 0.0000 0.0000 'International Tables Vol C Tables 4.2.6.8 and 6.1.1.4'
N N 0.0061 0.0033 'International Tables Vol C Tables 4.2.6.8 and 6.1.1.4'
O O 0.0106 0.0060 'International Tables Vol C Tables 4.2.6.8 and 6.1.1.4'
F F 0.0171 0.0103 'International Tables Vol C Tables 4.2.6.8 and 6.1.1.4'
P P 0.1023 0.0942 'International Tables Vol C Tables 4.2.6.8 and 6.1.1.4'
S S 0.1246 0.1234 'International Tables Vol C Tables 4.2.6.8 and 6.1.1.4'
Cl Cl 0.1484 0.1585 'International Tables Vol C Tables 4.2.6.8 and 6.1.1.4'
Ru Ru -1.2594 0.8363 'International Tables Vol C Tables 4.2.6.8 and 6.1.1.4'

loop_
_geom_angle_atom_site_label_1
_geom_angle_atom_site_label_2
_geom_angle_atom_site_label_3
_geom_angle
_geom_angle_site_symmetry_1
_geom_angle_site_symmetry_3
_geom_angle_publ_flag
P2 Ru1 P1 94.71(4) . . ?
P2 Ru1 P3 98.08(4) . . ?
P1 Ru1 P3 166.11(4) . . ?
P2 Ru1 Cl3 91.22(4) . . ?
P1 Ru1 Cl3 84.41(4) . . ?
P3 Ru1 Cl3 89.89(4) . . ?
P2 Ru1 Cl1 89.24(4) . . ?
P1 Ru1 Cl1 95.51(4) . . ?
P3 Ru1 Cl1 90.09(4) . . ?
Cl3 Ru1 Cl1 179.55(4) . . ?
P2 Ru1 Cl2 176.39(4) . . ?
P1 Ru1 Cl2 85.00(4) . . ?
P3 Ru1 Cl2 82.58(4) . . ?
Cl3 Ru1 Cl2 92.33(4) . . ?
Cl1 Ru1 Cl2 87.22(4) . . ?
C3 P1 C2 97.81(19) . . ?
C3 P1 C1 97.78(19) . . ?
C2 P1 C1 97.3(2) . . ?
C3 P1 Ru1 120.03(14) . . ?
C2 P1 Ru1 123.01(14) . . ?
C1 P1 Ru1 115.77(14) . . ?
C9 P2 C10 96.0(2) . . ?
C9 P2 C8 99.22(19) . . ?
C10 P2 C8 96.9(2) . . ?
C9 P2 Ru1 114.83(14) . . ?
C10 P2 Ru1 122.40(14) . . ?
C8 P2 Ru1 122.20(14) . . ?
C15 P3 C17 98.9(3) . . ?
C15 P3 C16 97.0(2) . . ?
C17 P3 C16 96.5(2) . . ?
C15 P3 Ru1 115.63(17) . . ?
C17 P3 Ru1 110.60(14) . . ?
C16 P3 Ru1 132.33(14) . . ?
O3T S1T O2T 115.3(2) . . ?
O3T S1T O1T 114.4(2) . . ?
O2T S1T O1T 115.3(2) . . ?
O3T S1T C1T 103.2(2) . . ?
O2T S1T C1T 103.3(2) . . ?
O1T S1T C1T 102.8(2) . . ?
O9T S2T O5T 134.6(6) . . ?
O9T S2T O11T 106.6(7) . . ?
O5T S2T O11T 113.7(6) . . ?
O9T S2T O10T 93.0(7) . . ?
O5T S2T O10T 113.2(6) . . ?
O11T S2T O10T 27.7(5) . . ?
O9T S2T O7T 16.0(6) . . ?
O5T S2T O7T 118.5(5) . . ?
O11T S2T O7T 120.4(6) . . ?
O10T S2T O7T 102.3(6) . . ?
O9T S2T O6T 116.0(6) . . ?
O5T S2T O6T 25.5(4) . . ?
O11T S2T O6T 115.4(5) . . ?
O10T S2T O6T 102.5(5) . . ?
O7T S2T O6T 100.9(4) . . ?
O9T S2T O12T 115.4(7) . . ?
O5T S2T O12T 109.8(5) . . ?
O11T S2T O12T 21.9(6) . . ?
O10T S2T O12T 49.7(6) . . ?
O7T S2T O12T 131.2(5) . . ?
O6T S2T O12T 121.8(5) . . ?
O9T S2T C2T 101.3(6) . . ?
O5T S2T C2T 90.1(5) . . ?
O11T S2T C2T 102.1(7) . . ?
O10T S2T C2T 129.3(6) . . ?
O7T S2T C2T 104.5(4) . . ?
O6T S2T C2T 113.5(4) . . ?
O12T S2T C2T 80.6(5) . . ?
N1 C1 P1 112.1(3) . . ?
N2 C2 P1 112.5(3) . . ?
N3 C3 P1 112.2(3) . . ?
N1 C4 N2 112.4(3) . . ?
N2 C5 N3 111.6(3) . . ?
N1 C6 N3 111.8(3) . . ?
N5 C8 P2 111.9(3) . . ?
N6 C9 P2 113.1(3) . . ?
N4 C10 P2 112.6(3) . . ?
N5 C11 N6 112.6(3) . . ?
N4 C12 N6 112.0(3) . . ?
N4 C13 N5 113.0(3) . . ?
N8 C15 P3 112.2(4) . . ?
N9 C16 P3 112.0(3) . . ?
N7 C17 P3 113.2(3) . . ?
N8 C18 N9 113.1(4) . . ?
N9 C19 N7 111.9(4) . . ?
N8 C20 N7 112.4(4) . . ?
F1T C1T F3T 107.5(4) . . ?
F1T C1T F2T 108.1(4) . . ?
F3T C1T F2T 107.5(4) . . ?
F1T C1T S1T 111.4(3) . . ?
F3T C1T S1T 110.6(3) . . ?
F2T C1T S1T 111.6(3) . . ?
F5T F4T C2T 96.6(13) . . ?
F4T F5T C2T 55.8(10) . . ?
F7T F6T C2T 75.5(13) . . ?
F7T F6T F8T 6.6(14) . . ?
C2T F6T F8T 70.8(9) . . ?
F7T F6T F10T 99.2(14) . . ?
C2T F6T F10T 43.4(5) . . ?
F8T F6T F10T 97.9(9) . . ?
F8T F7T F6T 166(3) . . ?
F8T F7T C2T 97(2) . . ?
F6T F7T C2T 72.7(14) . . ?
F7T F8T F6T 7.2(15) . . ?
F7T F8T C2T 57.8(18) . . ?
F6T F8T C2T 52.6(8) . . ?
F10T F9T C2T 47.7(12) . . ?
F9T F10T C2T 110.8(16) . . ?
F9T F10T F6T 125.5(16) . . ?
C2T F10T F6T 51.1(6) . . ?
C6 N1 C4 109.8(3) . . ?
C6 N1 C1 112.5(3) . . ?
C4 N1 C1 113.2(3) . . ?
C5 N2 C4 110.4(3) . . ?
C5 N2 C2 112.6(3) . . ?
C4 N2 C2 111.9(3) . . ?
C7 N3 C3 109.2(3) . . ?
C7 N3 C6 109.1(3) . . ?
C3 N3 C6 110.9(3) . . ?
C7 N3 C5 109.3(3) . . ?
C3 N3 C5 111.0(3) . . ?
C6 N3 C5 107.3(3) . . ?
C12 N4 C13 110.0(4) . . ?
C12 N4 C10 112.7(4) . . ?
C13 N4 C10 112.0(3) . . ?
C11 N5 C13 109.8(3) . . ?
C11 N5 C8 113.3(3) . . ?
C13 N5 C8 111.5(3) . . ?
C14 N6 C9 109.4(3) . . ?
C14 N6 C12 109.8(3) . . ?
C9 N6 C12 109.8(3) . . ?
C14 N6 C11 109.4(3) . . ?
C9 N6 C11 110.4(3) . . ?
C12 N6 C11 107.9(3) . . ?
C21 N7 C17 108.7(4) . . ?
C21 N7 C19 109.1(4) . . ?
C17 N7 C19 109.6(4) . . ?
C21 N7 C20 111.7(5) . . ?
C17 N7 C20 110.0(4) . . ?
C19 N7 C20 107.7(4) . . ?
C20 N8 C18 110.3(5) . . ?
C20 N8 C15 112.6(5) . . ?
C18 N8 C15 112.4(5) . . ?
C19 N9 C18 110.4(4) . . ?
C19 N9 C16 112.6(4) . . ?
C18 N9 C16 111.8(4) . . ?
O6T O5T S2T 90.3(11) . . ?
O5T O6T S2T 64.1(10) . . ?
O11T O10T O12T 3.5(14) . . ?
O11T O10T S2T 74.2(15) . . ?
O12T O10T S2T 70.7(7) . . ?
O12T O11T O10T 172(3) . . ?
O12T O11T S2T 94.3(19) . . ?
O10T O11T S2T 78.0(15) . . ?
O11T O12T O10T 4.1(16) . . ?
O11T O12T S2T 63.8(17) . . ?
O10T O12T S2T 59.6(7) . . ?
F10T C2T F4T 135.7(10) . . ?
F10T C2T F6T 85.5(8) . . ?
F4T C2T F6T 98.3(8) . . ?
F10T C2T F7T 101.7(9) . . ?
F4T C2T F7T 104.2(9) . . ?
F6T C2T F7T 31.8(6) . . ?
F10T C2T F5T 108.4(8) . . ?
F4T C2T F5T 27.6(5) . . ?
F6T C2T F5T 94.0(7) . . ?
F7T C2T F5T 113.8(8) . . ?
F10T C2T F9T 21.5(5) . . ?
F4T C2T F9T 115.3(9) . . ?
F6T C2T F9T 96.2(8) . . ?
F7T C2T F9T 119.4(9) . . ?
F5T C2T F9T 89.0(6) . . ?
F10T C2T F8T 116.2(10) . . ?
F4T C2T F8T 101.9(9) . . ?
F6T C2T F8T 56.6(8) . . ?
F7T C2T F8T 25.0(7) . . ?
F5T C2T F8T 122.1(8) . . ?
F9T C2T F8T 137.2(9) . . ?
F10T C2T S2T 109.5(7) . . ?
F4T C2T S2T 97.3(7) . . ?
F6T C2T S2T 137.3(8) . . ?
F7T C2T S2T 105.7(8) . . ?
F5T C2T S2T 116.7(6) . . ?
F9T C2T S2T 112.3(6) . . ?
F8T C2T S2T 81.4(8) . . ?

loop_
_geom_bond_atom_site_label_1
_geom_bond_atom_site_label_2
_geom_bond_distance
_geom_bond_site_symmetry_2
_geom_bond_publ_flag
Ru1 P2 2.2199(11) . ?
Ru1 P1 2.3230(11) . ?
Ru1 P3 2.3328(11) . ?
Ru1 Cl3 2.4224(10) . ?
Ru1 Cl1 2.4266(10) . ?
Ru1 Cl2 2.4956(10) . ?
P1 C3 1.839(4) . ?
P1 C2 1.846(4) . ?
P1 C1 1.852(4) . ?
P2 C9 1.846(4) . ?
P2 C10 1.847(4) . ?
P2 C8 1.853(4) . ?
P3 C15 1.832(5) . ?
P3 C17 1.835(5) . ?
P3 C16 1.860(4) . ?
S1T O3T 1.431(3) . ?
S1T O2T 1.438(3) . ?
S1T O1T 1.443(3) . ?
S1T C1T 1.824(5) . ?
S2T O9T 1.300(11) . ?
S2T O5T 1.389(8) . ?
S2T O11T 1.458(11) . ?
S2T O10T 1.482(11) . ?
S2T O7T 1.530(8) . ?
S2T O6T 1.543(7) . ?
S2T O12T 1.620(12) . ?
S2T C2T 1.812(8) . ?
C1 N1 1.466(5) . ?
C2 N2 1.472(5) . ?
C3 N3 1.510(5) . ?
C4 N1 1.454(6) . ?
C4 N2 1.470(6) . ?
C5 N2 1.425(5) . ?
C5 N3 1.541(5) . ?
C6 N1 1.434(5) . ?
C6 N3 1.539(5) . ?
C7 N3 1.493(5) . ?
C8 N5 1.470(5) . ?
C9 N6 1.508(5) . ?
C10 N4 1.480(5) . ?
C11 N5 1.431(5) . ?
C11 N6 1.532(5) . ?
C12 N4 1.422(6) . ?
C12 N6 1.531(6) . ?
C13 N4 1.458(6) . ?
C13 N5 1.463(6) . ?
C14 N6 1.499(5) . ?
C15 N8 1.468(7) . ?
C16 N9 1.469(5) . ?
C17 N7 1.506(5) . ?
C18 N8 1.443(7) . ?
C18 N9 1.459(6) . ?
C19 N9 1.425(6) . ?
C19 N7 1.528(6) . ?
C20 N8 1.406(9) . ?
C20 N7 1.554(8) . ?
C21 N7 1.495(7) . ?
C1T F1T 1.325(6) . ?
C1T F3T 1.330(6) . ?
C1T F2T 1.333(5) . ?
F4T F5T 0.688(10) . ?
F4T C2T 1.229(11) . ?
F5T C2T 1.476(10) . ?
F6T F7T 0.746(14) . ?
F6T C2T 1.352(12) . ?
F6T F8T 1.42(2) . ?
F6T F10T 1.732(12) . ?
F7T F8T 0.685(18) . ?
F7T C2T 1.371(13) . ?
F8T C2T 1.607(19) . ?
F9T F10T 0.592(11) . ?
F9T C2T 1.508(12) . ?
F10T C2T 1.193(10) . ?
O5T O6T 0.665(9) . ?
O10T O11T 0.705(14) . ?
O10T O12T 1.309(17) . ?
O11T O12T 0.606(15) . ?
